data_7115504
loop_
_publ_author_name
'Anant R. Kapdi'
'Gopal Dhangar'
'Jose Luis Serrano'
'Jose Perez'
'Luis Garcia'
'Ian J. S. Fairlamb'

_publ_section_title
;
 [Pd(C[logical and]N)(X)(PPh3)] palladacycles react with
 2,4,6-trifluorophenyl boronic acid to give stable transmetallation
 products of the type [Pd(C[logical and]N)(2,4,6-F3C6H2)(PPh3)]
;
_journal_name_full Chem.Commun.
_journal_page_first 9859
_journal_paper_doi 10.1039/C4cc04203D
_journal_volume 50
_journal_year 2014
_chemical_formula_moiety 'C50 H38 F6 O3 P2 Pd2'
_chemical_formula_sum 'C50 H38 F6 O3 P2 Pd2'
_chemical_formula_weight 1075.54
_chemical_name_systematic
;
 ?
;
_space_group_IT_number 2
_symmetry_cell_setting triclinic
_symmetry_space_group_name_Hall '-P 1'
_symmetry_space_group_name_H-M 'P -1'
_atom_sites_solution_hydrogens geom
_atom_sites_solution_primary direct
_atom_sites_solution_secondary difmap
_audit_creation_method SHELXL-97
_cell_angle_alpha 67.9750(10)
_cell_angle_beta 88.8630(10)
_cell_angle_gamma 86.9690(10)
_cell_formula_units_Z 2
_cell_length_a 11.9714(5)
_cell_length_b 12.3041(5)
_cell_length_c 16.0441(7)
_cell_measurement_temperature 100(2)
_cell_volume 2187.72(16)
_computing_structure_refinement 'SHELXL-97 (Sheldrick, 1997)'
_diffrn_ambient_temperature 100(2)
_diffrn_measured_fraction_theta_full 0.000
_diffrn_measured_fraction_theta_max 0.909
_diffrn_radiation_monochromator graphite
_diffrn_radiation_source 'fine-focus sealed tube'
_diffrn_radiation_type MoK\a
_diffrn_radiation_wavelength 0.71073
_diffrn_reflns_av_R_equivalents 0.0330
_diffrn_reflns_av_sigmaI/netI 0.0458
_diffrn_reflns_limit_h_max 15
_diffrn_reflns_limit_h_min -15
_diffrn_reflns_limit_k_max 15
_diffrn_reflns_limit_k_min -15
_diffrn_reflns_limit_l_max 20
_diffrn_reflns_limit_l_min -20
_diffrn_reflns_number 25529
_diffrn_reflns_theta_full 0.50
_diffrn_reflns_theta_max 28.23
_diffrn_reflns_theta_min 1.37
_exptl_absorpt_coefficient_mu 0.964
_exptl_absorpt_correction_T_max 0.9269
_exptl_absorpt_correction_T_min 0.8456
_exptl_absorpt_correction_type multi-scan
_exptl_absorpt_process_details SADABS
_exptl_crystal_colour colourless
_exptl_crystal_density_diffrn 1.633
_exptl_crystal_density_method 'not measured'
_exptl_crystal_description block
_exptl_crystal_F_000 1076
_exptl_crystal_size_max 0.18
_exptl_crystal_size_mid 0.12
_exptl_crystal_size_min 0.08
_refine_diff_density_max 1.209
_refine_diff_density_min -0.585
_refine_diff_density_rms 0.128
_refine_ls_extinction_method none
_refine_ls_goodness_of_fit_ref 1.122
_refine_ls_hydrogen_treatment mixed
_refine_ls_matrix_type full
_refine_ls_number_parameters 572
_refine_ls_number_reflns 9820
_refine_ls_number_restraints 0
_refine_ls_restrained_S_all 1.122
_refine_ls_R_factor_all 0.0577
_refine_ls_R_factor_gt 0.0465
_refine_ls_shift/su_max 0.001
_refine_ls_shift/su_mean 0.000
_refine_ls_structure_factor_coef Fsqd
_refine_ls_weighting_details 'calc w=1/[\s^2^(Fo^2^)+(0.0572P)^2^+0.7517P] where P=(Fo^2^+2Fc^2^)/3'
_refine_ls_weighting_scheme calc
_refine_ls_wR_factor_gt 0.1053
_refine_ls_wR_factor_ref 0.1137
_reflns_number_gt 8393
_reflns_number_total 9820
_reflns_threshold_expression >2sigma(I)
_cod_data_source_file c4cc04203d2.cif
_cod_data_source_block complex_4
_cod_original_sg_symbol_H-M P-1
_cod_database_code 7115504

loop_
_symmetry_equiv_pos_as_xyz
'x, y, z'
'-x, -y, -z'

loop_
_atom_site_label
_atom_site_type_symbol
_atom_site_fract_x
_atom_site_fract_y
_atom_site_fract_z
_atom_site_U_iso_or_equiv
_atom_site_adp_type
_atom_site_occupancy
_atom_site_symmetry_multiplicity
_atom_site_calc_flag
_atom_site_refinement_flags
Pd2 Pd 0.85816(2) 0.06286(2) 0.198706(18) 0.01900(8) Uani 1 1 d .
Pd1 Pd 0.83295(2) -0.17364(2) 0.383006(19) 0.01993(8) Uani 1 1 d .
O1 O 0.9392(2) -0.0425(3) 0.31640(19) 0.0270(6) Uani 1 1 d .
O2 O 0.8692(2) -0.2465(2) 0.28665(18) 0.0259(6) Uani 1 1 d .
C39 C 0.8092(3) 0.1745(3) -0.0299(2) 0.0218(8) Uani 1 1 d .
C45 C 0.6159(3) 0.1373(3) 0.0903(3) 0.0218(8) Uani 1 1 d .
P2 P 0.76087(8) 0.17919(8) 0.07724(6) 0.0192(2) Uani 1 1 d .
P1 P 0.71611(8) -0.31740(8) 0.44628(6) 0.0193(2) Uani 1 1 d .
F3 F 0.96789(19) -0.1586(2) 0.54725(17) 0.0379(6) Uani 1 1 d .
F1 F 0.61739(19) -0.0314(2) 0.40662(16) 0.0327(5) Uani 1 1 d .
C12 C 0.5150(3) -0.2884(3) 0.5318(3) 0.0258(8) Uani 1 1 d .
H12 H 0.4773 -0.2829 0.4787 0.031 Uiso 1 1 calc R
C2 C 0.6937(3) -0.0397(3) 0.4710(3) 0.0246(8) Uani 1 1 d .
C33 C 0.7470(3) 0.3364(3) 0.0549(2) 0.0214(8) Uani 1 1 d .
C7 C 0.6306(3) -0.3095(3) 0.5385(2) 0.0208(7) Uani 1 1 d .
C8 C 0.6840(3) -0.3190(3) 0.6179(2) 0.0246(8) Uani 1 1 d .
H8 H 0.7625 -0.3352 0.6239 0.030 Uiso 1 1 calc R
C1 C 0.7946(3) -0.0999(3) 0.4722(2) 0.0217(8) Uani 1 1 d .
C19 C 0.6205(3) -0.3184(3) 0.3591(2) 0.0226(8) Uani 1 1 d .
C34 C 0.8415(3) 0.4029(3) 0.0277(3) 0.0273(8) Uani 1 1 d .
H34 H 0.9109 0.3661 0.0206 0.033 Uiso 1 1 calc R
C24 C 0.5973(4) -0.4211(4) 0.3483(3) 0.0348(10) Uani 1 1 d .
H24 H 0.6296 -0.4939 0.3879 0.042 Uiso 1 1 calc R
C14 C 0.7216(3) -0.5558(3) 0.5570(3) 0.0260(8) Uani 1 1 d .
H14 H 0.6558 -0.5369 0.5839 0.031 Uiso 1 1 calc R
C6 C 0.8656(3) -0.1025(3) 0.5403(3) 0.0257(8) Uani 1 1 d .
C44 C 0.8584(3) 0.0704(4) -0.0317(3) 0.0282(9) Uani 1 1 d .
H44 H 0.8687 0.0042 0.0228 0.034 Uiso 1 1 calc R
C13 C 0.7768(3) -0.4673(3) 0.4904(2) 0.0213(8) Uani 1 1 d .
C18 C 0.8738(3) -0.4958(3) 0.4518(3) 0.0241(8) Uani 1 1 d .
H18 H 0.9119 -0.4364 0.4059 0.029 Uiso 1 1 calc R
C38 C 0.6466(3) 0.3917(4) 0.0653(3) 0.0310(9) Uani 1 1 d .
H38 H 0.5816 0.3477 0.0843 0.037 Uiso 1 1 calc R
F4 F 1.0880(2) 0.1876(2) 0.15353(19) 0.0415(6) Uani 1 1 d .
F6 F 0.7416(2) 0.2328(2) 0.28229(18) 0.0424(7) Uani 1 1 d .
O3 O 0.8088(2) -0.0837(2) 0.17134(18) 0.0264(6) Uani 1 1 d .
F5 F 1.0283(2) 0.4834(2) 0.26807(19) 0.0472(7) Uani 1 1 d .
C27 C 0.9119(3) 0.2015(3) 0.2179(2) 0.0206(7) Uani 1 1 d .
C46 C 0.5672(3) 0.1130(3) 0.1742(3) 0.0287(9) Uani 1 1 d .
H46 H 0.6115 0.1084 0.2240 0.034 Uiso 1 1 calc R
C3 C 0.6611(4) 0.0113(3) 0.5314(3) 0.0295(9) Uani 1 1 d .
H3 H 0.5896 0.0499 0.5283 0.035 Uiso 1 1 calc R
C16 C 0.8587(3) -0.6989(3) 0.5466(3) 0.0277(9) Uani 1 1 d .
H16 H 0.8867 -0.7782 0.5659 0.033 Uiso 1 1 calc R
C5 C 0.8399(4) -0.0525(4) 0.6031(3) 0.0298(9) Uani 1 1 d .
H5 H 0.8915 -0.0570 0.6486 0.036 Uiso 1 1 calc R
C15 C 0.7621(3) -0.6707(3) 0.5841(3) 0.0282(9) Uani 1 1 d .
H15 H 0.7233 -0.7309 0.6288 0.034 Uiso 1 1 calc R
C29 C 1.0598(4) 0.3349(4) 0.2111(3) 0.0319(9) Uani 1 1 d .
H29 H 1.1342 0.3579 0.1949 0.038 Uiso 1 1 calc R
C28 C 1.0178(3) 0.2420(3) 0.1954(3) 0.0256(8) Uani 1 1 d .
C17 C 0.9142(3) -0.6122(3) 0.4812(3) 0.0285(9) Uani 1 1 d .
H17 H 0.9809 -0.6319 0.4558 0.034 Uiso 1 1 calc R
C4 C 0.7379(4) 0.0031(3) 0.5966(3) 0.0296(9) Uani 1 1 d .
C31 C 0.8822(4) 0.3601(4) 0.2753(3) 0.0335(10) Uani 1 1 d .
H31 H 0.8338 0.4014 0.3021 0.040 Uiso 1 1 calc R
C50 C 0.5517(3) 0.1387(3) 0.0191(3) 0.0275(8) Uani 1 1 d .
H50 H 0.5856 0.1529 -0.0379 0.033 Uiso 1 1 calc R
C43 C 0.8927(4) 0.0625(4) -0.1124(3) 0.0344(10) Uani 1 1 d .
H43 H 0.9244 -0.0096 -0.1130 0.041 Uiso 1 1 calc R
C35 C 0.8350(4) 0.5219(4) 0.0109(3) 0.0341(10) Uani 1 1 d .
H35 H 0.8999 0.5662 -0.0070 0.041 Uiso 1 1 calc R
C42 C 0.8810(3) 0.1575(4) -0.1910(3) 0.0339(10) Uani 1 1 d .
H42 H 0.9044 0.1515 -0.2461 0.041 Uiso 1 1 calc R
C22 C 0.4800(4) -0.3141(4) 0.2229(3) 0.0397(11) Uani 1 1 d .
H22 H 0.4313 -0.3123 0.1763 0.048 Uiso 1 1 calc R
C49 C 0.4380(4) 0.1194(4) 0.0302(3) 0.0341(10) Uani 1 1 d .
H49 H 0.3944 0.1199 -0.0187 0.041 Uiso 1 1 calc R
C10 C 0.5086(4) -0.2818(4) 0.6792(3) 0.0328(10) Uani 1 1 d .
H10 H 0.4671 -0.2703 0.7265 0.039 Uiso 1 1 calc R
C30 C 0.9903(4) 0.3921(3) 0.2508(3) 0.0300(9) Uani 1 1 d .
C36 C 0.7351(4) 0.5758(4) 0.0201(3) 0.0396(11) Uani 1 1 d .
H36 H 0.7307 0.6578 0.0071 0.048 Uiso 1 1 calc R
C41 C 0.8352(4) 0.2627(4) -0.1903(3) 0.0369(10) Uani 1 1 d .
H41 H 0.8290 0.3294 -0.2448 0.044 Uiso 1 1 calc R
C40 C 0.7981(4) 0.2714(4) -0.1103(3) 0.0309(9) Uani 1 1 d .
H40 H 0.7653 0.3435 -0.1105 0.037 Uiso 1 1 calc R
C25 C 0.8411(3) -0.1913(3) 0.2063(3) 0.0253(8) Uani 1 1 d .
C37 C 0.6408(4) 0.5118(4) 0.0480(3) 0.0407(11) Uani 1 1 d .
H37 H 0.5720 0.5495 0.0554 0.049 Uiso 1 1 calc R
C32 C 0.8485(3) 0.2648(4) 0.2587(3) 0.0274(8) Uani 1 1 d .
C26 C 0.8434(4) -0.2607(4) 0.1458(3) 0.0408(11) Uani 1 1 d .
H26A H 0.8202 -0.2090 0.0850 0.061 Uiso 1 1 calc R
H26B H 0.7920 -0.3247 0.1694 0.061 Uiso 1 1 calc R
H26C H 0.9194 -0.2933 0.1439 0.061 Uiso 1 1 calc R
C9 C 0.6234(4) -0.3050(4) 0.6876(3) 0.0317(9) Uani 1 1 d .
H9 H 0.6602 -0.3113 0.7413 0.038 Uiso 1 1 calc R
C47 C 0.4531(4) 0.0955(4) 0.1851(3) 0.0342(10) Uani 1 1 d .
H47 H 0.4192 0.0807 0.2421 0.041 Uiso 1 1 calc R
C23 C 0.5268(4) -0.4184(4) 0.2793(3) 0.0434(12) Uani 1 1 d .
H23 H 0.5115 -0.4891 0.2717 0.052 Uiso 1 1 calc R
C20 C 0.5727(4) -0.2134(4) 0.3000(3) 0.0385(11) Uani 1 1 d .
H20 H 0.5885 -0.1418 0.3061 0.046 Uiso 1 1 calc R
C11 C 0.4548(3) -0.2755(3) 0.6027(3) 0.0293(9) Uani 1 1 d .
H11 H 0.3759 -0.2623 0.5982 0.035 Uiso 1 1 calc R
C48 C 0.3887(4) 0.0995(4) 0.1131(4) 0.0391(11) Uani 1 1 d .
H48 H 0.3107 0.0886 0.1207 0.047 Uiso 1 1 calc R
C21 C 0.5028(5) -0.2118(4) 0.2329(3) 0.0483(13) Uani 1 1 d .
H21 H 0.4700 -0.1394 0.1931 0.058 Uiso 1 1 calc R
F2 F 0.7103(2) 0.0532(2) 0.65752(17) 0.0434(7) Uani 1 1 d .
H1 H 0.937(4) -0.001(4) 0.339(3) 0.034(15) Uiso 1 1 d .

loop_
_atom_site_aniso_label
_atom_site_aniso_U_11
_atom_site_aniso_U_22
_atom_site_aniso_U_33
_atom_site_aniso_U_23
_atom_site_aniso_U_13
_atom_site_aniso_U_12
Pd2 0.01829(15) 0.01902(14) 0.01757(15) -0.00427(11) 0.00023(11) -0.00224(11)
Pd1 0.01827(15) 0.01768(14) 0.02046(15) -0.00339(11) 0.00084(11) -0.00022(11)
O1 0.0284(15) 0.0250(15) 0.0230(15) -0.0033(13) 0.0002(12) -0.0061(12)
O2 0.0267(14) 0.0232(13) 0.0248(14) -0.0062(12) 0.0052(11) 0.0019(11)
C39 0.0195(18) 0.0254(19) 0.0209(19) -0.0090(16) -0.0007(14) -0.0017(15)
C45 0.0174(18) 0.0203(18) 0.028(2) -0.0095(16) 0.0003(15) -0.0009(14)
P2 0.0196(5) 0.0202(5) 0.0178(5) -0.0070(4) -0.0002(4) -0.0012(4)
P1 0.0193(5) 0.0167(4) 0.0197(5) -0.0045(4) 0.0015(4) 0.0001(4)
F3 0.0256(13) 0.0461(15) 0.0376(14) -0.0114(12) -0.0094(11) 0.0063(11)
F1 0.0266(12) 0.0400(14) 0.0332(13) -0.0166(11) -0.0083(10) 0.0089(10)
C12 0.027(2) 0.0241(19) 0.024(2) -0.0065(16) 0.0030(16) -0.0016(16)
C2 0.0240(19) 0.0210(18) 0.025(2) -0.0040(16) -0.0018(16) -0.0027(15)
C33 0.0242(19) 0.0206(18) 0.0197(18) -0.0077(15) -0.0049(15) -0.0001(15)
C7 0.0233(19) 0.0152(16) 0.0216(18) -0.0043(15) 0.0052(15) -0.0039(14)
C8 0.026(2) 0.0252(19) 0.0218(19) -0.0076(16) 0.0000(15) -0.0021(16)
C1 0.0252(19) 0.0158(17) 0.0207(18) -0.0024(15) 0.0023(15) -0.0038(15)
C19 0.0204(18) 0.0268(19) 0.0186(18) -0.0062(16) -0.0006(14) -0.0018(15)
C34 0.028(2) 0.027(2) 0.024(2) -0.0060(17) -0.0042(16) -0.0006(17)
C24 0.038(2) 0.025(2) 0.036(2) -0.0042(19) -0.0117(19) -0.0034(18)
C14 0.027(2) 0.0237(19) 0.025(2) -0.0073(16) 0.0018(16) 0.0003(16)
C6 0.024(2) 0.0203(18) 0.029(2) -0.0037(16) 0.0006(16) -0.0056(15)
C44 0.033(2) 0.029(2) 0.022(2) -0.0092(17) 0.0018(16) 0.0006(17)
C13 0.028(2) 0.0175(17) 0.0190(18) -0.0067(15) -0.0045(15) -0.0017(15)
C18 0.0249(19) 0.0225(18) 0.0224(19) -0.0052(16) -0.0004(15) -0.0035(15)
C38 0.030(2) 0.030(2) 0.036(2) -0.0147(19) -0.0011(18) -0.0039(18)
F4 0.0276(13) 0.0424(15) 0.0624(18) -0.0287(14) 0.0161(12) -0.0071(11)
F6 0.0288(13) 0.0627(18) 0.0511(17) -0.0382(15) 0.0146(12) -0.0133(12)
O3 0.0307(15) 0.0215(13) 0.0251(14) -0.0063(12) -0.0034(12) -0.0020(11)
F5 0.0577(18) 0.0423(15) 0.0515(17) -0.0267(14) -0.0011(14) -0.0182(13)
C27 0.0259(19) 0.0191(17) 0.0140(17) -0.0028(14) -0.0028(14) -0.0023(15)
C46 0.029(2) 0.031(2) 0.028(2) -0.0130(18) 0.0055(17) -0.0062(17)
C3 0.033(2) 0.0211(19) 0.033(2) -0.0089(17) 0.0044(18) 0.0005(17)
C16 0.035(2) 0.0157(17) 0.031(2) -0.0068(16) -0.0066(17) 0.0019(16)
C5 0.033(2) 0.031(2) 0.025(2) -0.0084(18) -0.0023(17) -0.0128(18)
C15 0.037(2) 0.0224(19) 0.023(2) -0.0058(16) 0.0000(17) -0.0056(17)
C29 0.028(2) 0.032(2) 0.032(2) -0.0060(18) -0.0026(17) -0.0106(18)
C28 0.0217(19) 0.028(2) 0.025(2) -0.0085(17) 0.0003(16) 0.0012(16)
C17 0.029(2) 0.028(2) 0.031(2) -0.0139(18) -0.0028(17) 0.0048(17)
C4 0.041(2) 0.0208(19) 0.029(2) -0.0113(17) 0.0110(18) -0.0081(17)
C31 0.035(2) 0.040(2) 0.033(2) -0.023(2) -0.0010(18) -0.0022(19)
C50 0.026(2) 0.0241(19) 0.030(2) -0.0080(17) -0.0034(17) -0.0018(16)
C43 0.033(2) 0.041(2) 0.036(2) -0.023(2) 0.0016(19) 0.0031(19)
C35 0.040(3) 0.027(2) 0.032(2) -0.0061(18) -0.0092(19) -0.0083(19)
C42 0.026(2) 0.053(3) 0.025(2) -0.017(2) 0.0027(17) -0.006(2)
C22 0.045(3) 0.041(3) 0.029(2) -0.007(2) -0.013(2) -0.010(2)
C49 0.027(2) 0.029(2) 0.047(3) -0.015(2) -0.0108(19) 0.0021(17)
C10 0.039(2) 0.031(2) 0.031(2) -0.0152(19) 0.0095(19) 0.0008(18)
C30 0.042(2) 0.024(2) 0.027(2) -0.0115(17) -0.0058(18) -0.0062(18)
C36 0.054(3) 0.022(2) 0.045(3) -0.014(2) -0.017(2) 0.000(2)
C41 0.048(3) 0.037(2) 0.022(2) -0.0061(19) 0.0002(19) -0.007(2)
C40 0.038(2) 0.034(2) 0.0186(19) -0.0077(17) -0.0026(17) -0.0005(19)
C25 0.025(2) 0.0239(19) 0.027(2) -0.0092(17) 0.0028(16) -0.0044(16)
C37 0.040(3) 0.031(2) 0.054(3) -0.020(2) -0.008(2) 0.006(2)
C32 0.025(2) 0.034(2) 0.025(2) -0.0117(18) 0.0004(16) -0.0056(17)
C26 0.060(3) 0.030(2) 0.035(3) -0.015(2) -0.007(2) 0.001(2)
C9 0.041(2) 0.031(2) 0.025(2) -0.0125(18) 0.0027(18) -0.0060(19)
C47 0.029(2) 0.032(2) 0.041(3) -0.013(2) 0.0127(19) -0.0077(18)
C23 0.053(3) 0.031(2) 0.044(3) -0.009(2) -0.016(2) -0.013(2)
C20 0.057(3) 0.026(2) 0.032(2) -0.0099(19) -0.015(2) 0.006(2)
C11 0.024(2) 0.028(2) 0.033(2) -0.0074(18) 0.0053(17) 0.0002(16)
C48 0.021(2) 0.027(2) 0.068(3) -0.016(2) 0.005(2) -0.0048(17)
C21 0.069(4) 0.033(2) 0.039(3) -0.009(2) -0.027(3) 0.012(2)
F2 0.0621(18) 0.0393(14) 0.0383(15) -0.0246(13) 0.0126(13) -0.0127(13)

loop_
_atom_type_symbol
_atom_type_description
_atom_type_scat_dispersion_real
_atom_type_scat_dispersion_imag
_atom_type_scat_source
C C 0.0033 0.0016 'International Tables Vol C Tables 4.2.6.8 and 6.1.1.4'
H H 0.0000 0.0000 'International Tables Vol C Tables 4.2.6.8 and 6.1.1.4'
F F 0.0171 0.0103 'International Tables Vol C Tables 4.2.6.8 and 6.1.1.4'
O O 0.0106 0.0060 'International Tables Vol C Tables 4.2.6.8 and 6.1.1.4'
P P 0.1023 0.0942 'International Tables Vol C Tables 4.2.6.8 and 6.1.1.4'
Pd Pd -0.9988 1.0072 'International Tables Vol C Tables 4.2.6.8 and 6.1.1.4'

loop_
_geom_angle_atom_site_label_1
_geom_angle_atom_site_label_2
_geom_angle_atom_site_label_3
_geom_angle
C27 Pd2 O1 88.24(13)
C27 Pd2 O3 176.18(13)
O1 Pd2 O3 92.76(11)
C27 Pd2 P2 90.99(10)
O1 Pd2 P2 176.02(9)
O3 Pd2 P2 88.25(7)
C1 Pd1 O1 91.10(14)
C1 Pd1 O2 178.02(13)
O1 Pd1 O2 88.55(12)
C1 Pd1 P1 92.40(10)
O1 Pd1 P1 176.06(9)
O2 Pd1 P1 87.88(8)
Pd1 O1 Pd2 106.22(13)
C25 O2 Pd1 120.0(2)
C44 C39 C40 118.7(4)
C44 C39 P2 118.9(3)
C40 C39 P2 122.4(3)
C50 C45 C46 119.8(4)
C50 C45 P2 122.7(3)
C46 C45 P2 117.3(3)
C45 P2 C39 106.73(17)
C45 P2 C33 102.55(17)
C39 P2 C33 103.31(17)
C45 P2 Pd2 108.94(13)
C39 P2 Pd2 115.80(12)
C33 P2 Pd2 118.20(12)
C7 P1 C13 103.31(17)
C7 P1 C19 106.96(17)
C13 P1 C19 103.17(17)
C7 P1 Pd1 117.16(12)
C13 P1 Pd1 117.13(13)
C19 P1 Pd1 107.87(12)
C11 C12 C7 120.1(4)
F1 C2 C3 116.1(3)
F1 C2 C1 118.4(3)
C3 C2 C1 125.4(4)
C38 C33 C34 118.8(4)
C38 C33 P2 122.5(3)
C34 C33 P2 118.7(3)
C12 C7 C8 118.9(3)
C12 C7 P1 122.7(3)
C8 C7 P1 118.4(3)
C9 C8 C7 120.5(4)
C2 C1 C6 113.3(3)
C2 C1 Pd1 122.5(3)
C6 C1 Pd1 124.2(3)
C24 C19 C20 118.6(4)
C24 C19 P1 121.8(3)
C20 C19 P1 119.6(3)
C35 C34 C33 120.6(4)
C19 C24 C23 120.3(4)
C15 C14 C13 120.2(4)
F3 C6 C5 116.8(3)
F3 C6 C1 118.3(3)
C5 C6 C1 124.8(4)
C43 C44 C39 120.5(4)
C14 C13 C18 119.5(3)
C14 C13 P1 120.4(3)
C18 C13 P1 119.9(3)
C17 C18 C13 119.3(4)
C33 C38 C37 120.2(4)
C25 O3 Pd2 130.3(2)
C28 C27 C32 112.8(3)
C28 C27 Pd2 123.7(3)
C32 C27 Pd2 123.4(3)
C45 C46 C47 119.8(4)
C4 C3 C2 116.3(4)
C17 C16 C15 119.9(4)
C4 C5 C6 117.0(4)
C14 C15 C16 120.3(4)
C30 C29 C28 117.2(4)
F4 C28 C27 118.4(3)
F4 C28 C29 116.2(3)
C27 C28 C29 125.4(4)
C16 C17 C18 120.7(4)
C5 C4 F2 118.3(4)
C5 C4 C3 123.0(4)
F2 C4 C3 118.7(4)
C32 C31 C30 116.2(4)
C45 C50 C49 120.5(4)
C42 C43 C44 120.5(4)
C36 C35 C34 120.1(4)
C43 C42 C41 119.9(4)
C23 C22 C21 120.3(4)
C48 C49 C50 119.6(4)
C11 C10 C9 120.2(4)
F5 C30 C29 119.2(4)
F5 C30 C31 118.3(4)
C29 C30 C31 122.5(4)
C35 C36 C37 120.5(4)
C42 C41 C40 120.4(4)
C41 C40 C39 120.0(4)
O2 C25 O3 126.4(4)
O2 C25 C26 116.6(3)
O3 C25 C26 117.0(4)
C36 C37 C38 119.8(4)
F6 C32 C31 116.6(4)
F6 C32 C27 117.4(3)
C31 C32 C27 125.9(4)
C8 C9 C10 119.9(4)
C48 C47 C46 120.2(4)
C22 C23 C24 119.8(4)
C21 C20 C19 120.6(4)
C10 C11 C12 120.4(4)
C49 C48 C47 120.1(4)
C22 C21 C20 120.4(4)

loop_
_geom_bond_atom_site_label_1
_geom_bond_atom_site_label_2
_geom_bond_distance
Pd2 C27 1.984(4)
Pd2 O1 2.072(3)
Pd2 O3 2.124(3)
Pd2 P2 2.2417(10)
Pd1 C1 1.996(4)
Pd1 O1 2.058(3)
Pd1 O2 2.087(3)
Pd1 P1 2.2303(10)
O2 C25 1.254(5)
C39 C44 1.392(5)
C39 C40 1.393(5)
C39 P2 1.823(4)
C45 C50 1.385(5)
C45 C46 1.388(5)
C45 P2 1.822(4)
P2 C33 1.829(4)
P1 C7 1.812(4)
P1 C13 1.825(4)
P1 C19 1.829(4)
F3 C6 1.359(4)
F1 C2 1.364(4)
C12 C11 1.389(5)
C12 C7 1.393(5)
C2 C3 1.379(5)
C2 C1 1.380(5)
C33 C38 1.388(5)
C33 C34 1.396(5)
C7 C8 1.399(5)
C8 C9 1.380(5)
C1 C6 1.387(5)
C19 C24 1.381(6)
C19 C20 1.387(5)
C34 C35 1.384(5)
C24 C23 1.395(6)
C14 C15 1.378(5)
C14 C13 1.393(5)
C6 C5 1.385(6)
C44 C43 1.388(6)
C13 C18 1.395(5)
C18 C17 1.391(5)
C38 C37 1.396(6)
F4 C28 1.364(4)
F6 C32 1.364(4)
O3 C25 1.271(4)
F5 C30 1.356(4)
C27 C28 1.378(5)
C27 C32 1.382(5)
C46 C47 1.391(5)
C3 C4 1.377(6)
C16 C17 1.374(6)
C16 C15 1.381(6)
C5 C4 1.353(6)
C29 C30 1.359(6)
C29 C28 1.381(6)
C4 F2 1.366(4)
C31 C32 1.377(6)
C31 C30 1.379(6)
C50 C49 1.391(6)
C43 C42 1.363(6)
C35 C36 1.369(6)
C42 C41 1.382(6)
C22 C23 1.361(6)
C22 C21 1.369(6)
C49 C48 1.384(7)
C10 C11 1.371(6)
C10 C9 1.387(6)
C36 C37 1.381(7)
C41 C40 1.389(6)
C25 C26 1.513(6)
C47 C48 1.385(6)
C20 C21 1.370(6)
